data_7064041
loop_
_publ_author_name
'Rajak, Richa'
'Sinha, Kushagra'
'Gupta, Sweety'
'Paul, Amit'

_publ_section_title
;
 Cu-based coordination polymer@GO for supercapacitor and solid-state
 proton conduction applications
;
_journal_issue 42
_journal_name_full 'New Journal of Chemistry'
_journal_page_first 18623
_journal_page_last 18634
_journal_paper_doi 10.1039/D5NJ03093E
_journal_volume 49
_journal_year 2025
_chemical_formula_moiety 'C26 H15 Cu N7 O10, 1[C4H9NO]'
_chemical_formula_sum 'C30 H24 Cu N8 O11'
_chemical_formula_weight 736.118
_space_group_crystal_system monoclinic
_space_group_IT_number 14
_space_group_name_Hall '-P 2ybc'
_space_group_name_H-M_alt 'P 1 21/c 1'
_symmetry_Int_Tables_number 14
_atom_sites_solution_primary iterative
_audit_block_doi 10.5517/ccdc.csd.cc2p4c6f
_audit_creation_date 2025-07-29
_audit_creation_method
;
Olex2 1.5-alpha
(compiled 2024.02.16 svn.r378c4104 for OlexSys, GUI svn.r6928)
;
_audit_update_record
;
2025-07-29 deposited with the CCDC.	2025-10-01 downloaded from the CCDC.
;
_cell_angle_alpha 90
_cell_angle_beta 102.059(9)
_cell_angle_gamma 90
_cell_formula_units_Z 4
_cell_length_a 14.066(3)
_cell_length_b 13.295(3)
_cell_length_c 16.107(4)
_cell_measurement_reflns_used 2466
_cell_measurement_temperature 140.0
_cell_measurement_theta_max 17.46
_cell_measurement_theta_min 2.33
_cell_volume 2945.7(12)
_computing_cell_refinement 'SAINT V8.40B (?, 2016)'
_computing_data_reduction 'SAINT V8.40B (?, 2016)'
_computing_molecular_graphics 'Olex2 1.5-alpha (Dolomanov et al., 2009)'
_computing_publication_material 'Olex2 1.5-alpha (Dolomanov et al., 2009)'
_computing_structure_refinement 'olex2.refine 1.5-alpha (Bourhis et al., 2015)'
_computing_structure_solution 'olex2.solve 1.5-alpha (Bourhis et al., 2015)'
_diffrn_ambient_temperature 140.0
_diffrn_measured_fraction_theta_full 0.9994
_diffrn_measured_fraction_theta_max 0.9989
_diffrn_measurement_device_type 'Bruker APEX-II CCD'
_diffrn_measurement_method '\f and \w scans'
_diffrn_radiation_type 'Mo K\a'
_diffrn_radiation_wavelength 0.71073
_diffrn_reflns_av_R_equivalents 0.3146
_diffrn_reflns_av_unetI/netI 0.2106
_diffrn_reflns_Laue_measured_fraction_full 0.9994
_diffrn_reflns_Laue_measured_fraction_max 0.9989
_diffrn_reflns_limit_h_max 18
_diffrn_reflns_limit_h_min -17
_diffrn_reflns_limit_k_max 17
_diffrn_reflns_limit_k_min -17
_diffrn_reflns_limit_l_max 20
_diffrn_reflns_limit_l_min -20
_diffrn_reflns_number 60926
_diffrn_reflns_point_group_measured_fraction_full 0.9994
_diffrn_reflns_point_group_measured_fraction_max 0.9989
_diffrn_reflns_theta_full 25.2417
_diffrn_reflns_theta_max 27.10
_diffrn_reflns_theta_min 2.00
_diffrn_source_current 1.4
_diffrn_source_power 0.07
_diffrn_source_voltage 50.0
_diffrn_standards_number 0
_exptl_absorpt_coefficient_mu 0.822
_exptl_absorpt_correction_T_max 0.7226
_exptl_absorpt_correction_T_min 0.5833
_exptl_absorpt_correction_type multi-scan
_exptl_absorpt_process_details
'SADABS-2016/2 (Bruker,2016/2) was used for absorption correction. wR2(int) was 0.1325 before and 0.1138 after correction. The Ratio of minimum to maximum transmission is 0.8072. The \l/2 correction factor is Not present.'
_exptl_crystal_colour 'clear light blue'
_exptl_crystal_colour_lustre clear
_exptl_crystal_colour_modifier light
_exptl_crystal_colour_primary blue
_exptl_crystal_density_diffrn 1.660
_exptl_crystal_description block
_exptl_crystal_F_000 1510.611
_exptl_crystal_size_max 0.18
_exptl_crystal_size_mid 0.16
_exptl_crystal_size_min 0.12
_refine_diff_density_max 0.9313
_refine_diff_density_min -1.2645
_refine_diff_density_rms 0.2058
_refine_ls_d_res_high 0.7800
_refine_ls_d_res_low 10.1596
_refine_ls_goodness_of_fit_ref 0.9945
_refine_ls_hydrogen_treatment constr
_refine_ls_matrix_type full
_refine_ls_number_constraints 28
_refine_ls_number_parameters 398
_refine_ls_number_reflns 6494
_refine_ls_number_restraints 0
_refine_ls_restrained_S_all 0.9945
_refine_ls_R_factor_all 0.2122
_refine_ls_R_factor_gt 0.0862
_refine_ls_shift/su_max 0.0036
_refine_ls_shift/su_mean 0.0001
_refine_ls_structure_factor_coef Fsqd
_refine_ls_weighting_details 'w=1/[\s^2^(Fo^2^)+(0.1167P)^2^] where P=(Fo^2^+2Fc^2^)/3'
_refine_ls_weighting_scheme calc
_refine_ls_wR_factor_gt 0.2089
_refine_ls_wR_factor_ref 0.2937
_reflns_Friedel_coverage 0.0
_reflns_limit_h_max 17
_reflns_limit_h_min -18
_reflns_limit_k_max 17
_reflns_limit_k_min 0
_reflns_limit_l_max 20
_reflns_limit_l_min 0
_reflns_number_gt 2329
_reflns_number_total 6494
_reflns_threshold_expression I>=2u(I)
_cod_data_source_file d5nj03093e2.cif
_cod_data_source_block Cu-CP
_cod_depositor_comments 'Adding full bibliography for 7064041.cif.'
_cod_original_cell_volume 2945.4(13)
_cod_original_formula_sum 'C30 H24 Cu1 N8 O11'
_cod_database_code 7064041
_olex2_refinement_description
;
1. Fixed Uiso
 At 1.2 times of:
  All C(H) groups
 At 1.5 times of:
  All C(H,H,H) groups
2.a Aromatic/amide H refined with riding coordinates:
 C12(H12), C15(H15), C14(H14), C24(H24), C4(H4), C22(H22), C11(H11), C2(H2),
 C21(H21), C23(H23), C1(H1), C3(H3)
2.b Idealised Me refined as rotating group:
 C26(H26a,H26b,H26c)
;
_smtbx_masks_void_probe_radius 1.2
_smtbx_masks_void_truncation_radius 1.2
_olex2_submission_special_instructions 'No special instructions were received'

loop_
_space_group_symop_id
_space_group_symop_operation_xyz
1 x,y,z
2 -x,y+1/2,-z+1/2
3 -x,-y,-z
4 x,-y-1/2,z-1/2

loop_
_atom_site_label
_atom_site_type_symbol
_atom_site_fract_x
_atom_site_fract_y
_atom_site_fract_z
_atom_site_U_iso_or_equiv
_atom_site_adp_type
_atom_site_occupancy
_atom_site_refinement_flags_posn
Cu1 Cu 0.22815(7) 1.05303(8) 0.58393(8) 0.0625(4) Uani 1.000000 .
O1 O 0.3144(4) 1.1661(4) 0.5605(5) 0.0623(17) Uani 1.000000 .
O7 O 0.4437(4) 0.6278(4) 0.5978(4) 0.0712(19) Uani 1.000000 .
O8 O 0.6801(4) 0.8637(4) 0.6335(5) 0.075(2) Uani 1.000000 .
O4 O 0.1392(4) 0.9383(5) 0.5980(5) 0.078(2) Uani 1.000000 .
O9 O 0.7937(4) 0.2505(4) 0.5960(5) 0.075(2) Uani 1.000000 .
O2 O 0.3611(5) 1.1672(5) 0.6980(5) 0.080(2) Uani 1.000000 .
N5 N 0.5618(4) 0.7453(4) 0.6078(4) 0.0506(18) Uani 1.000000 .
O10 O 1.0244(4) 0.4898(4) 0.6015(5) 0.077(2) Uani 1.000000 .
N6 N 0.9094(4) 0.3700(5) 0.5997(5) 0.0560(19) Uani 1.000000 .
N1 N 0.3407(5) 0.9611(5) 0.5941(5) 0.0566(19) Uani 1.000000 .
O3 O 0.4362(5) 1.2603(6) 0.6196(5) 0.088(2) Uani 1.000000 .
N2 N 0.3713(7) 1.1996(7) 0.6268(8) 0.079(3) Uani 1.000000 .
N4 N 0.1709(5) 1.0143(6) 0.4472(7) 0.073(3) Uani 1.000000 .
N7 N 1.1216(5) 0.1501(5) 0.5914(5) 0.059(2) Uani 1.000000 .
N3 N 0.1183(9) 0.9323(9) 0.6724(8) 0.093(3) Uani 1.000000 .
C6 C 0.6581(5) 0.7768(6) 0.6177(6) 0.058(3) Uani 1.000000 .
C17 C 0.7685(5) 0.5193(6) 0.5988(6) 0.052(2) Uani 1.000000 .
C16 C 0.7415(5) 0.4173(6) 0.5979(6) 0.057(2) Uani 1.000000 .
C7 C 0.5304(6) 0.6457(6) 0.6027(6) 0.059(2) Uani 1.000000 .
C8 C 0.6037(6) 0.5679(6) 0.6012(6) 0.055(2) Uani 1.000000 .
C12 C 0.8939(6) 0.6475(6) 0.6083(6) 0.060(2) Uani 1.000000 .
H12 H 0.9594(6) 0.6653(6) 0.6087(6) 0.071(3) Uiso 1.000000 R
C15 C 0.6478(6) 0.3935(6) 0.5987(6) 0.062(3) Uani 1.000000 .
H15 H 0.6299(6) 0.3247(6) 0.5996(6) 0.074(3) Uiso 1.000000 R
C19 C 0.9416(5) 0.4673(6) 0.6006(6) 0.058(2) Uani 1.000000 .
C14 C 0.5768(6) 0.4677(6) 0.5983(6) 0.060(2) Uani 1.000000 .
H14 H 0.5111(6) 0.4493(6) 0.5960(6) 0.072(3) Uiso 1.000000 R
O6 O 0.0525(6) 0.8719(7) 0.6817(7) 0.126(4) Uani 1.000000 .
C24 C 1.0436(6) 0.1571(6) 0.5300(7) 0.066(3) Uani 1.000000 .
H24 H 1.0358(6) 0.1128(6) 0.4827(7) 0.079(3) Uiso 1.000000 R
C10 C 0.6993(5) 0.5955(6) 0.6028(6) 0.054(2) Uani 1.000000 .
C20 C 0.9826(6) 0.2936(6) 0.5976(7) 0.058(2) Uani 1.000000 .
C4 C 0.4529(6) 0.8702(6) 0.5296(7) 0.068(3) Uani 1.000000 .
H4 H 0.4766(6) 0.8554(6) 0.4798(7) 0.082(3) Uiso 1.000000 R
C13 C 0.8668(5) 0.5479(6) 0.6028(6) 0.057(2) Uani 1.000000 .
C9 C 0.7294(6) 0.6968(6) 0.6109(6) 0.056(2) Uani 1.000000 .
C18 C 0.8127(5) 0.3378(7) 0.5968(6) 0.060(2) Uani 1.000000 .
C22 C 1.0620(6) 0.2854(7) 0.6620(6) 0.070(3) Uani 1.000000 .
H22 H 1.0716(6) 0.3297(7) 0.7093(6) 0.084(3) Uiso 1.000000 R
C11 C 0.8253(6) 0.7238(6) 0.6134(6) 0.063(3) Uani 1.000000 .
H11 H 0.8445(6) 0.7924(6) 0.6185(6) 0.075(3) Uiso 1.000000 R
C2 C 0.3806(6) 0.9392(6) 0.5292(7) 0.066(3) Uani 1.000000 .
H2 H 0.3571(6) 0.9743(6) 0.4776(7) 0.079(3) Uiso 1.000000 R
C21 C 0.9719(6) 0.2296(7) 0.5337(7) 0.065(3) Uani 1.000000 .
H21 H 0.9151(6) 0.2325(7) 0.4899(7) 0.078(3) Uiso 1.000000 R
O5 O 0.1636(8) 0.9855(8) 0.7249(7) 0.139(4) Uani 1.000000 .
C5 C 0.4899(6) 0.8229(7) 0.6067(7) 0.067(3) Uani 1.000000 .
C25 C 0.1371(7) 0.9802(8) 0.3799(9) 0.072(3) Uani 1.000000 .
C26 C 0.0969(8) 0.9406(9) 0.2980(8) 0.096(4) Uani 1.000000 .
H26a H 0.098(5) 0.992(2) 0.2549(9) 0.144(5) Uiso 1.000000 GR
H26b H 0.135(3) 0.882(4) 0.287(2) 0.144(5) Uiso 1.000000 GR
H26c H 0.030(2) 0.920(5) 0.2957(17) 0.144(5) Uiso 1.000000 GR
C23 C 1.1271(7) 0.2113(8) 0.6562(7) 0.079(3) Uani 1.000000 .
H23 H 1.1806(7) 0.2033(8) 0.7026(7) 0.095(4) Uiso 1.000000 R
C1 C 0.3777(7) 0.9148(9) 0.6646(7) 0.097(4) Uani 1.000000 .
H1 H 0.3516(7) 0.9298(9) 0.7131(7) 0.117(5) Uiso 1.000000 R
C3 C 0.4521(8) 0.8454(8) 0.6739(7) 0.092(4) Uani 1.000000 .
H3 H 0.4760(8) 0.8141(8) 0.7272(7) 0.111(4) Uiso 1.000000 R

loop_
_atom_site_aniso_label
_atom_site_aniso_U_11
_atom_site_aniso_U_22
_atom_site_aniso_U_33
_atom_site_aniso_U_12
_atom_site_aniso_U_13
_atom_site_aniso_U_23
Cu1 0.0510(6) 0.0490(7) 0.0926(10) 0.0235(5) 0.0270(6) 0.0030(6)
O1 0.049(3) 0.054(4) 0.084(5) 0.020(3) 0.014(3) -0.005(4)
O7 0.044(3) 0.050(4) 0.124(6) 0.014(3) 0.028(3) -0.004(3)
O8 0.057(3) 0.042(4) 0.136(6) 0.014(3) 0.042(4) 0.009(4)
O4 0.072(4) 0.065(4) 0.103(6) 0.021(3) 0.033(4) 0.009(4)
O9 0.060(4) 0.034(3) 0.136(6) 0.006(3) 0.033(4) 0.010(4)
O2 0.073(4) 0.077(5) 0.091(6) 0.025(3) 0.023(4) -0.016(4)
N5 0.053(4) 0.035(4) 0.070(5) 0.018(3) 0.026(4) 0.015(3)
O10 0.037(3) 0.065(4) 0.134(6) 0.009(3) 0.029(3) 0.003(4)
N6 0.041(3) 0.035(4) 0.097(6) 0.014(3) 0.024(4) 0.003(4)
N1 0.055(4) 0.042(4) 0.077(6) 0.019(3) 0.025(4) 0.004(4)
O3 0.071(4) 0.087(5) 0.112(7) -0.010(4) 0.029(4) -0.017(4)
N2 0.081(7) 0.063(6) 0.100(9) 0.039(5) 0.033(7) -0.003(6)
N4 0.053(5) 0.061(5) 0.111(9) 0.018(4) 0.032(5) 0.004(5)
N7 0.068(5) 0.051(4) 0.063(6) 0.023(4) 0.027(4) 0.002(4)
N3 0.106(9) 0.089(9) 0.089(10) 0.056(7) 0.031(7) 0.004(7)
C6 0.045(4) 0.034(5) 0.103(8) 0.012(4) 0.031(5) 0.016(5)
C17 0.036(4) 0.041(5) 0.084(7) 0.013(3) 0.022(4) 0.006(4)
C16 0.038(4) 0.040(5) 0.097(8) 0.012(3) 0.023(4) 0.009(5)
C7 0.055(5) 0.039(5) 0.089(8) 0.020(4) 0.030(5) 0.017(5)
C8 0.054(5) 0.038(5) 0.080(7) 0.016(4) 0.029(4) 0.005(4)
C12 0.045(4) 0.045(5) 0.091(8) 0.001(4) 0.018(4) 0.014(5)
C15 0.057(5) 0.032(4) 0.102(8) 0.010(4) 0.030(5) 0.010(5)
C19 0.038(4) 0.058(6) 0.082(7) 0.012(4) 0.022(4) 0.004(5)
C14 0.044(4) 0.055(6) 0.088(8) 0.012(4) 0.026(4) 0.006(5)
O6 0.094(6) 0.121(7) 0.183(10) 0.024(5) 0.076(6) 0.048(6)
C24 0.042(5) 0.051(5) 0.105(9) 0.019(4) 0.016(5) 0.003(5)
C10 0.039(4) 0.039(5) 0.087(7) 0.010(3) 0.023(4) 0.014(4)
C20 0.047(5) 0.042(5) 0.090(8) 0.011(4) 0.025(5) -0.000(5)
C4 0.068(6) 0.060(6) 0.088(8) 0.031(5) 0.043(5) 0.008(5)
C13 0.049(4) 0.044(5) 0.083(7) 0.013(4) 0.025(4) 0.001(5)
C9 0.053(5) 0.042(5) 0.078(7) 0.008(4) 0.029(5) 0.007(4)
C18 0.043(4) 0.049(5) 0.093(8) 0.009(4) 0.028(5) 0.001(5)
C22 0.072(6) 0.062(6) 0.074(8) 0.039(5) 0.009(5) -0.008(5)
C11 0.058(5) 0.029(4) 0.109(8) 0.014(4) 0.036(5) 0.011(5)
C2 0.073(6) 0.049(5) 0.088(8) 0.030(4) 0.042(5) 0.020(5)
C21 0.048(5) 0.051(6) 0.099(8) 0.017(4) 0.020(5) 0.014(6)
O5 0.193(10) 0.117(8) 0.102(9) 0.054(8) 0.014(7) 0.006(6)
C5 0.048(5) 0.062(6) 0.098(9) 0.018(4) 0.029(5) 0.007(6)
C25 0.060(6) 0.065(7) 0.101(11) 0.026(5) 0.041(7) 0.018(7)
C26 0.109(9) 0.102(9) 0.081(9) 0.037(7) 0.030(7) 0.008(7)
C23 0.073(6) 0.079(7) 0.084(9) 0.037(5) 0.013(6) 0.008(6)
C1 0.085(7) 0.135(10) 0.072(8) 0.071(7) 0.018(6) 0.012(7)
C3 0.118(8) 0.104(8) 0.062(8) 0.066(7) 0.035(7) 0.016(6)

loop_
_atom_type_symbol
_atom_type_scat_dispersion_real
_atom_type_scat_dispersion_imag
_atom_type_scat_Cromer_Mann_a1
_atom_type_scat_Cromer_Mann_a2
_atom_type_scat_Cromer_Mann_a3
_atom_type_scat_Cromer_Mann_a4
_atom_type_scat_Cromer_Mann_b1
_atom_type_scat_Cromer_Mann_b2
_atom_type_scat_Cromer_Mann_b3
_atom_type_scat_Cromer_Mann_b4
_atom_type_scat_Cromer_Mann_c
_atom_type_scat_source
_atom_type_scat_dispersion_source
C 0.00313 0.00162 2.31000 1.02000 1.58860 0.86500 20.84390 10.20750 0.56870 51.65120 0.21560 'International Tables Volume C Table 6.1.1.4 (pp. 500-502)' 'Brennan, Cowan, Rev. Sci. Instrum., 1992, 63, 850'
Cu 0.32831 1.27084 13.33800 7.16760 5.61580 1.67350 3.58280 0.24700 11.39660 64.81260 1.19100 'International Tables Volume C Table 6.1.1.4 (pp. 500-502)' 'Brennan, Cowan, Rev. Sci. Instrum., 1992, 63, 850'
H 0.00000 0.00000 0.49300 0.32291 0.14019 0.04081 10.51090 26.12570 3.14236 57.79970 0.00304 'International Tables Volume C Table 6.1.1.4 (pp. 500-502)' 'Brennan, Cowan, Rev. Sci. Instrum., 1992, 63, 850'
N 0.00612 0.00332 12.21260 3.13220 2.01250 1.16630 0.00570 9.89330 28.99750 0.58260 -11.52900 'International Tables Volume C Table 6.1.1.4 (pp. 500-502)' 'Brennan, Cowan, Rev. Sci. Instrum., 1992, 63, 850'
O 0.01085 0.00610 3.04850 2.28680 1.54630 0.86700 13.27710 5.70110 0.32390 32.90890 0.25080 'International Tables Volume C Table 6.1.1.4 (pp. 500-502)' 'Brennan, Cowan, Rev. Sci. Instrum., 1992, 63, 850'

loop_
_geom_angle_atom_site_label_1
_geom_angle_atom_site_label_2
_geom_angle_atom_site_label_3
_geom_angle
_geom_angle_site_symmetry_1
_geom_angle_site_symmetry_3
_geom_angle_publ_flag
O4 Cu1 O1 175.8(3) . . ?
N1 Cu1 O1 88.5(2) . . ?
N1 Cu1 O4 91.6(3) . . ?
N4 Cu1 O1 95.4(3) . . ?
N4 Cu1 O4 80.4(3) . . ?
N4 Cu1 N1 93.3(3) . . ?
N7 Cu1 O1 91.0(2) 1_465 . ?
N7 Cu1 O4 89.5(3) 1_465 . ?
N7 Cu1 N1 171.7(3) 1_465 . ?
N7 Cu1 N4 95.0(3) 1_465 . ?
N2 O1 Cu1 113.7(7) . . ?
N3 O4 Cu1 114.7(8) . . ?
C7 N5 C6 125.5(6) . . ?
C5 N5 C6 116.6(6) . . ?
C5 N5 C7 117.8(6) . . ?
C20 N6 C19 115.2(6) . . ?
C18 N6 C19 126.8(6) . . ?
C18 N6 C20 117.9(6) . . ?
C2 N1 Cu1 122.4(6) . . ?
C1 N1 Cu1 122.1(6) . . ?
C1 N1 C2 115.3(7) . . ?
O2 N2 O1 118.2(10) . . ?
O3 N2 O1 119.7(10) . . ?
O3 N2 O2 122.1(11) . . ?
C25 N4 Cu1 169.9(9) . . ?
C24 N7 Cu1 121.1(6) . 1_645 ?
C23 N7 Cu1 121.8(6) . 1_645 ?
C23 N7 C24 117.0(8) . . ?
O6 N3 O4 117.7(12) . . ?
O5 N3 O4 115.6(14) . . ?
O5 N3 O6 126.7(14) . . ?
N5 C6 O8 120.7(7) . . ?
C9 C6 O8 123.7(7) . . ?
C9 C6 N5 115.5(7) . . ?
C10 C17 C16 120.2(7) . . ?
C13 C17 C16 121.0(6) . . ?
C13 C17 C10 118.5(7) . . ?
C15 C16 C17 118.9(7) . . ?
C18 C16 C17 120.9(7) . . ?
C18 C16 C15 120.1(7) . . ?
N5 C7 O7 119.1(7) . . ?
C8 C7 O7 123.7(8) . . ?
C8 C7 N5 117.2(7) . . ?
C14 C8 C7 119.5(7) . . ?
C10 C8 C7 119.7(7) . . ?
C10 C8 C14 120.8(7) . . ?
C13 C12 H12 119.6(4) . . ?
C11 C12 H12 119.6(5) . . ?
C11 C12 C13 120.8(7) . . ?
H15 C15 C16 119.1(5) . . ?
C14 C15 C16 121.9(7) . . ?
C14 C15 H15 119.1(5) . . ?
N6 C19 O10 123.6(7) . . ?
C13 C19 O10 120.2(8) . . ?
C13 C19 N6 116.1(6) . . ?
C15 C14 C8 119.2(7) . . ?
H14 C14 C8 120.4(4) . . ?
H14 C14 C15 120.4(5) . . ?
H24 C24 N7 119.7(5) . . ?
C21 C24 N7 120.6(9) . . ?
C21 C24 H24 119.7(6) . . ?
C8 C10 C17 118.9(7) . . ?
C9 C10 C17 119.5(7) . . ?
C9 C10 C8 121.6(7) . . ?
C22 C20 N6 120.8(8) . . ?
C21 C20 N6 120.2(8) . . ?
C21 C20 C22 119.0(8) . . ?
C2 C4 H4 121.8(6) . . ?
C5 C4 H4 121.8(5) . . ?
C5 C4 C2 116.5(8) . . ?
C12 C13 C17 120.9(7) . . ?
C19 C13 C17 119.1(7) . . ?
C19 C13 C12 120.1(7) . . ?
C10 C9 C6 119.9(7) . . ?
C11 C9 C6 118.7(7) . . ?
C11 C9 C10 121.4(7) . . ?
N6 C18 O9 120.5(7) . . ?
C16 C18 O9 123.6(7) . . ?
C16 C18 N6 115.9(7) . . ?
H22 C22 C20 121.2(5) . . ?
C23 C22 C20 117.6(9) . . ?
C23 C22 H22 121.2(6) . . ?
C9 C11 C12 118.9(7) . . ?
H11 C11 C12 120.5(5) . . ?
H11 C11 C9 120.5(5) . . ?
C4 C2 N1 125.7(9) . . ?
H2 C2 N1 117.1(5) . . ?
H2 C2 C4 117.1(6) . . ?
C20 C21 C24 120.6(9) . . ?
H21 C21 C24 119.7(6) . . ?
H21 C21 C20 119.7(5) . . ?
C4 C5 N5 117.7(8) . . ?
C3 C5 N5 123.2(9) . . ?
C3 C5 C4 118.9(8) . . ?
C26 C25 N4 179.0(12) . . ?
H26a C26 C25 109.5 . . ?
H26b C26 C25 109.5 . . ?
H26b C26 H26a 109.5 . . ?
H26c C26 C25 109.5 . . ?
H26c C26 H26a 109.5 . . ?
H26c C26 H26b 109.5 . . ?
C22 C23 N7 125.0(9) . . ?
H23 C23 N7 117.5(5) . . ?
H23 C23 C22 117.5(6) . . ?
H1 C1 N1 117.7(5) . . ?
C3 C1 N1 124.6(10) . . ?
C3 C1 H1 117.7(6) . . ?
C1 C3 C5 118.9(10) . . ?
H3 C3 C5 120.5(6) . . ?
H3 C3 C1 120.5(6) . . ?

loop_
_geom_bond_atom_site_label_1
_geom_bond_atom_site_label_2
_geom_bond_distance
_geom_bond_site_symmetry_2
_geom_bond_publ_flag
Cu1 O1 2.016(6) . ?
Cu1 O4 2.015(7) . ?
Cu1 N1 1.979(6) . ?
Cu1 N4 2.241(11) . ?
Cu1 N7 2.000(6) 1_465 ?
O1 N2 1.272(11) . ?
O7 C7 1.230(9) . ?
O8 C6 1.209(9) . ?
O4 N3 1.294(12) . ?
O9 C18 1.190(9) . ?
O2 N2 1.261(10) . ?
N5 C6 1.395(9) . ?
N5 C7 1.392(10) . ?
N5 C5 1.443(9) . ?
O10 C19 1.199(8) . ?
N6 C19 1.369(10) . ?
N6 C20 1.452(9) . ?
N6 C18 1.418(9) . ?
N1 C2 1.320(11) . ?
N1 C1 1.301(11) . ?
O3 N2 1.243(11) . ?
N4 C25 1.179(13) . ?
N7 C24 1.318(11) . ?
N7 C23 1.313(11) . ?
N3 O6 1.258(13) . ?
N3 O5 1.182(12) . ?
C6 C9 1.482(10) . ?
C17 C16 1.407(10) . ?
C17 C10 1.416(10) . ?
C17 C13 1.423(10) . ?
C16 C15 1.358(10) . ?
C16 C18 1.458(10) . ?
C7 C8 1.464(10) . ?
C8 C14 1.383(10) . ?
C8 C10 1.388(10) . ?
C12 H12 0.9500 . ?
C12 C13 1.377(10) . ?
C12 C11 1.414(10) . ?
C15 H15 0.9500 . ?
C15 C14 1.402(10) . ?
C19 C13 1.507(10) . ?
C14 H14 0.9500 . ?
C24 H24 0.9500 . ?
C24 C21 1.405(10) . ?
C10 C9 1.410(11) . ?
C20 C22 1.360(11) . ?
C20 C21 1.320(12) . ?
C4 H4 0.9500 . ?
C4 C2 1.368(10) . ?
C4 C5 1.393(12) . ?
C9 C11 1.388(10) . ?
C22 H22 0.9500 . ?
C22 C23 1.361(11) . ?
C11 H11 0.9500 . ?
C2 H2 0.9500 . ?
C21 H21 0.9500 . ?
C5 C3 1.335(13) . ?
C25 C26 1.423(16) . ?
C26 H26a 0.9800 . ?
C26 H26b 0.9800 . ?
C26 H26c 0.9800 . ?
C23 H23 0.9500 . ?
C1 H1 0.9500 . ?
C1 C3 1.380(12) . ?
C3 H3 0.9500 . ?

loop_
_geom_torsion_atom_site_label_1
_geom_torsion_atom_site_label_2
_geom_torsion_atom_site_label_3
_geom_torsion_atom_site_label_4
_geom_torsion
_geom_torsion_site_symmetry_1
_geom_torsion_site_symmetry_2
_geom_torsion_site_symmetry_3
_geom_torsion_site_symmetry_4
_geom_torsion_publ_flag
Cu1 O1 N2 O2 -7.0(5) . . . . ?
Cu1 O1 N2 O3 171.0(5) . . . . ?
Cu1 O4 N3 O6 170.0(6) . . . . ?
Cu1 O4 N3 O5 -9.8(7) . . . . ?
Cu1 N1 C2 C4 -174.2(7) . . . . ?
Cu1 N1 C1 C3 175.9(9) . . . . ?
Cu1 N7 C24 C21 -176.3(6) 1_645 . . . ?
Cu1 N7 C23 C22 173.6(7) 1_645 . . . ?
O7 C7 N5 C6 176.7(8) . . . . ?
O7 C7 N5 C5 -0.2(11) . . . . ?
O7 C7 C8 C14 -3.3(11) . . . . ?
O7 C7 C8 C10 176.7(9) . . . . ?
O8 C6 N5 C7 -169.5(9) . . . . ?
O8 C6 N5 C5 7.5(12) . . . . ?
O8 C6 C9 C10 172.1(9) . . . . ?
O8 C6 C9 C11 -7.3(12) . . . . ?
O9 C18 N6 C19 179.8(9) . . . . ?
O9 C18 N6 C20 2.8(12) . . . . ?
O9 C18 C16 C17 180.0(10) . . . . ?
O9 C18 C16 C15 0.5(12) . . . . ?
N5 C6 C9 C10 -5.6(10) . . . . ?
N5 C6 C9 C11 175.0(8) . . . . ?
N5 C7 C8 C14 178.4(8) . . . . ?
N5 C7 C8 C10 -1.6(10) . . . . ?
N5 C5 C4 C2 176.1(8) . . . . ?
N5 C5 C3 C1 -174.4(10) . . . . ?
O10 C19 N6 C20 -1.5(11) . . . . ?
O10 C19 N6 C18 -178.6(9) . . . . ?
O10 C19 C13 C17 177.9(9) . . . . ?
O10 C19 C13 C12 -1.8(11) . . . . ?
N6 C19 C13 C17 -3.6(10) . . . . ?
N6 C19 C13 C12 176.6(8) . . . . ?
N6 C20 C22 C23 179.4(9) . . . . ?
N6 C20 C21 C24 178.2(8) . . . . ?
N6 C18 C16 C17 2.1(10) . . . . ?
N6 C18 C16 C15 -177.4(8) . . . . ?
N1 C2 C4 C5 -3.1(11) . . . . ?
N1 C1 C3 C5 -0.1(14) . . . . ?
N7 C24 C21 C20 1.9(11) . . . . ?
N7 C23 C22 C20 3.3(13) . . . . ?
C6 C9 C10 C17 -178.1(8) . . . . ?
C6 C9 C10 C8 -0.2(10) . . . . ?
C6 C9 C11 C12 178.9(9) . . . . ?
C17 C16 C15 C14 1.6(11) . . . . ?
C17 C10 C8 C7 -178.2(8) . . . . ?
C17 C10 C8 C14 1.8(10) . . . . ?
C17 C10 C9 C11 1.3(10) . . . . ?
C17 C13 C12 C11 2.5(11) . . . . ?
C16 C15 C14 C8 -3.1(11) . . . . ?
C7 C8 C14 C15 -178.7(9) . . . . ?
C7 C8 C10 C9 3.8(10) . . . . ?
C8 C10 C9 C11 179.2(9) . . . . ?
C12 C11 C9 C10 -0.4(11) . . . . ?
C24 C21 C20 C22 -3.2(10) . . . . ?
C4 C5 C3 C1 -0.0(11) . . . . ?

loop_
_smtbx_masks_void_nr
_smtbx_masks_void_average_x
_smtbx_masks_void_average_y
_smtbx_masks_void_average_z
_smtbx_masks_void_volume
_smtbx_masks_void_count_electrons
_smtbx_masks_void_content
1 0.296 0.572 0.694 148.1 46.6 '1 C4H9NO'
2 0.296 0.928 0.194 148.1 46.6 '1 C4H9NO'
3 0.704 0.072 0.806 148.1 47.4 '1 C4H9NO'
4 0.704 0.428 0.306 148.1 47.4 '1 C4H9NO'
